data_2200606
loop_
_publ_author_name
'Kennedy, Alan R.'
'Reglinski, John'

_publ_section_title
;
 <i>N</i>,<i>N</i>'-Bis(salicylidene)-1-4-butanediamine
;
_journal_issue 11
_journal_name_full 'Acta Crystallographica Section E'
_journal_page_first o1027
_journal_page_last o1028
_journal_paper_doi 10.1107/S1600536801016269
_journal_volume 57
_journal_year 2001
_chemical_formula_iupac 'C18 H20 N2 O2'
_chemical_formula_moiety 'C18 H20 N2 O2'
_chemical_formula_sum 'C18 H20 N2 O2'
_chemical_formula_weight 296.36
_chemical_name_systematic
;
N,N'-bis(salicylidene)-1,4,butanediamine
;
_space_group_IT_number 14
_symmetry_cell_setting monoclinic
_symmetry_space_group_name_Hall '-P 2yab'
_symmetry_space_group_name_H-M 'P 1 21/a 1'
_cell_angle_alpha 90.0
_cell_angle_beta 90.5350(10)
_cell_angle_gamma 90.0
_cell_formula_units_Z 2
_cell_length_a 8.7330(2)
_cell_length_b 5.8710(3)
_cell_length_c 15.3070(6)
_cell_measurement_reflns_used 22914
_cell_measurement_temperature 123(2)
_cell_measurement_theta_max 25.03
_cell_measurement_theta_min .29
_cell_volume 784.78(5)
_computing_cell_refinement 'DENZO and COLLECT'
_computing_data_collection 'DENZO (Otwinowski & Minor, 1997) and COLLECT (Hooft, 1988)'
_computing_data_reduction 'DENZO and COLLECT'
_computing_molecular_graphics 'ORTEPII (Johnson 1976)'
_computing_publication_material SHELXL93
_computing_structure_refinement 'SHELXL93 (Sheldrick, 1993)'
_computing_structure_solution 'SHELXS97 (Sheldrick, 1997)'
_diffrn_ambient_temperature 123(2)
_diffrn_measurement_device 'Nonius KappaCCD'
_diffrn_measurement_method '\f and \w'
_diffrn_radiation_monochromator graphite
_diffrn_radiation_source 'fine-focus sealed tube'
_diffrn_radiation_type MoK\a
_diffrn_radiation_wavelength .71073
_diffrn_reflns_av_R_equivalents .0687
_diffrn_reflns_av_sigmaI/netI .0787
_diffrn_reflns_limit_h_max 10
_diffrn_reflns_limit_h_min 0
_diffrn_reflns_limit_k_max 6
_diffrn_reflns_limit_k_min -6
_diffrn_reflns_limit_l_max 18
_diffrn_reflns_limit_l_min -17
_diffrn_reflns_number 2537
_diffrn_reflns_theta_max 24.89
_diffrn_reflns_theta_min 3.72
_diffrn_standards_decay_% 0
_diffrn_standards_number 0
_exptl_absorpt_coefficient_mu .082
_exptl_absorpt_correction_type none
_exptl_crystal_colour yellow
_exptl_crystal_density_diffrn 1.254
_exptl_crystal_density_method 'not measured'
_exptl_crystal_description fragment
_exptl_crystal_F_000 316
_exptl_crystal_size_max .40
_exptl_crystal_size_mid .30
_exptl_crystal_size_min .15
_refine_diff_density_max .174
_refine_diff_density_min -.174
_refine_ls_extinction_method none
_refine_ls_goodness_of_fit_all 1.194
_refine_ls_goodness_of_fit_obs 1.231
_refine_ls_hydrogen_treatment refall
_refine_ls_matrix_type full
_refine_ls_number_parameters 140
_refine_ls_number_reflns 1349
_refine_ls_number_restraints 0
_refine_ls_restrained_S_all 1.254
_refine_ls_restrained_S_obs 1.231
_refine_ls_R_factor_all .1181
_refine_ls_R_factor_obs .0626
_refine_ls_shift/esd_max <0.001
_refine_ls_shift/esd_mean .000
_refine_ls_structure_factor_coef Fsqd
_refine_ls_weighting_details 'w = 1/[\s^2^(Fo^2^)+(0.0434P)^2^+0.1547P] where P = (Fo^2^+2Fc^2^)/3'
_refine_ls_weighting_scheme calc
_refine_ls_wR_factor_all .1351
_refine_ls_wR_factor_obs .1058
_reflns_number_observed 910
_reflns_number_total 1358
_reflns_observed_criterion I>2\s(I)
_cod_data_source_file cf6103.cif
_cod_data_source_block I
_cod_depositor_comments
;
The following automatic conversions were performed:

'_refine_ls_weighting_scheme' value 'calc w =
1/[\s^2^(Fo^2^)+(0.0434P)^2^+0.1547P] where P = (Fo^2^+2Fc^2^)/3' was
changed to 'calc'. New tag '_refine_ls_weighting_details' was
created. The value of the new tag was set to 'w =
1/[\s^2^(Fo^2^)+(0.0434P)^2^+0.1547P] where P = (Fo^2^+2Fc^2^)/3'.

Automatic conversion script
Id: cif_fix_values 3143 2015-03-26 13:38:13Z robertas 
;
_cod_original_sg_symbol_H-M 'P 21/a'
_cod_database_code 2200606
_cod_database_fobs_code 2200606

loop_
_symmetry_equiv_pos_as_xyz
'x, y, z'
'-x+1/2, y+1/2, -z'
'-x, -y, -z'
'x-1/2, -y-1/2, z'

loop_
_atom_site_aniso_label
_atom_site_aniso_U_11
_atom_site_aniso_U_22
_atom_site_aniso_U_33
_atom_site_aniso_U_12
_atom_site_aniso_U_13
_atom_site_aniso_U_23
O1 .0353(11) .0290(12) .0227(12) .0018(9) .0022(9) -.0056(10)
N1 .0220(12) .0303(15) .0208(14) .0003(10) .0003(10) .0029(12)
C9 .023(2) .030(2) .022(2) -.0018(13) .0002(12) .0027(14)
C8 .024(2) .032(2) .025(2) -.0052(14) -.0016(13) .0043(15)
C7 .0210(14) .026(2) .022(2) .0013(13) -.0044(12) .0016(14)
C6 .0207(14) .024(2) .018(2) .0019(12) -.0022(12) .0022(13)
C5 .031(2) .024(2) .019(2) .0013(13) -.0037(13) .0013(14)
C4 .033(2) .034(2) .018(2) .0006(14) .0028(13) .0001(15)
C3 .027(2) .031(2) .026(2) -.0003(14) .0045(13) .0113(15)
C2 .027(2) .023(2) .028(2) -.0004(13) -.0032(13) .000(2)
C1 .0220(14) .026(2) .022(2) .0044(13) -.0039(12) .0031(14)

loop_
_atom_site_label
_atom_site_fract_x
_atom_site_fract_y
_atom_site_fract_z
_atom_site_U_iso_or_equiv
_atom_site_thermal_displace_type
_atom_site_calc_flag
_atom_site_refinement_flags
_atom_site_occupancy
_atom_site_disorder_group
_atom_site_type_symbol
O1 .1790(2) .7137(3) .32013(12) .0290(5) Uani d . 1 . O
N1 .0452(2) .3245(4) .34121(14) .0244(6) Uani d . 1 . N
C9 .0451(3) .0878(5) .4742(2) .0248(7) Uani d . 1 . C
C8 -.0418(3) .1595(5) .3919(2) .0270(7) Uani d . 1 . C
C7 .0870(3) .2682(5) .2638(2) .0232(7) Uani d . 1 . C
C6 .1796(3) .4203(5) .2104(2) .0209(7) Uani d . 1 . C
C5 .2285(3) .3505(5) .1278(2) .0248(7) Uani d . 1 . C
C4 .3224(3) .4866(5) .0780(2) .0284(7) Uani d . 1 . C
C3 .3686(3) .6968(5) .1103(2) .0281(7) Uani d . 1 . C
C2 .3201(3) .7715(5) .1909(2) .0260(7) Uani d . 1 . C
C1 .2250(3) .6354(5) .2414(2) .0233(7) Uani d . 1 . C
H5 .193(3) .199(5) .1071(16) .027(7) Uiso d . 1 . H
H6 .059(3) .116(5) .2399(16) .028(7) Uiso d . 1 . H
H8 -.068(3) .020(5) .3579(17) .030(7) Uiso d . 1 . H
H2 .352(2) .918(5) .2138(15) .020(7) Uiso d . 1 . H
H7 -.144(3) .238(5) .4099(17) .038(8) Uiso d . 1 . H
H9 .146(3) .016(4) .4559(15) .018(6) Uiso d . 1 . H
H3 .436(3) .797(5) .0770(17) .033(8) Uiso d . 1 . H
H4 .351(3) .433(5) .0200(18) .032(7) Uiso d . 1 . H
H10 .069(3) .233(5) .5100(19) .044(9) Uiso d . 1 . H
H1 .119(4) .583(7) .348(3) .094(13) Uiso d . 1 . H

loop_
_atom_type_symbol
_atom_type_description
_atom_type_scat_dispersion_real
_atom_type_scat_dispersion_imag
_atom_type_scat_source
C C .0033 .0016 'International Tables Vol C Tables 4.2.6.8 and 6.1.1.4'
H H .0000 .0000 'International Tables Vol C Tables 4.2.6.8 and 6.1.1.4'
O O .0106 .0060 'International Tables Vol C Tables 4.2.6.8 and 6.1.1.4'
N N .0061 .0033 'International Tables Vol C Tables 4.2.6.8 and 6.1.1.4'

loop_
_geom_angle_atom_site_label_1
_geom_angle_atom_site_label_2
_geom_angle_atom_site_label_3
_geom_angle_site_symmetry_1
_geom_angle
C1 O1 H1 . 106(2)
C7 N1 C8 . 118.2(2)
C9 C9 C8 3_556 111.1(3)
C9 C9 H9 3_556 108.4(13)
C8 C9 H9 . 108.2(13)
C9 C9 H10 3_556 112.7(15)
C8 C9 H10 . 107.7(16)
H9 C9 H10 . 108.5(19)
N1 C8 C9 . 111.4(2)
N1 C8 H8 . 112.7(15)
C9 C8 H8 . 108.5(15)
N1 C8 H7 . 107.4(15)
C9 C8 H7 . 109.0(15)
H8 C8 H7 . 108(2)
N1 C7 C6 . 121.4(3)
N1 C7 H6 . 119.8(14)
C6 C7 H6 . 118.7(14)
C5 C6 C1 . 118.7(3)
C5 C6 C7 . 120.1(3)
C1 C6 C7 . 121.1(2)
C4 C5 C6 . 121.2(3)
C4 C5 H5 . 121.7(14)
C6 C5 H5 . 117.1(14)
C5 C4 C3 . 119.3(3)
C5 C4 H4 . 118.5(16)
C3 C4 H4 . 122.1(16)
C2 C3 C4 . 120.7(3)
C2 C3 H3 . 117.9(16)
C4 C3 H3 . 121.5(16)
C3 C2 C1 . 120.3(3)
C3 C2 H2 . 121.0(13)
C1 C2 H2 . 118.8(14)
O1 C1 C2 . 118.9(3)
O1 C1 C6 . 121.4(2)
C2 C1 C6 . 119.7(3)

loop_
_geom_bond_atom_site_label_1
_geom_bond_atom_site_label_2
_geom_bond_site_symmetry_2
_geom_bond_distance
_geom_bond_publ_flag
O1 C1 . 1.354(3) ?
O1 H1 . 1.03(4) ?
N1 C7 . 1.286(3) ?
N1 C8 . 1.460(3) ?
C9 C9 3_556 1.522(5) ?
C9 C8 . 1.524(4) ?
C9 H9 . 1.02(2) ?
C9 H10 . 1.03(3) ?
C8 H8 . 1.00(3) ?
C8 H7 . 1.05(3) ?
C7 C6 . 1.460(4) ?
C7 H6 . 1.00(3) ?
C6 C5 . 1.399(3) ?
C6 C1 . 1.405(4) ?
C5 C4 . 1.380(4) ?
C5 H5 . .99(3) ?
C4 C3 . 1.388(4) ?
C4 H4 . .98(3) ?
C3 C2 . 1.380(4) ?
C3 H3 . .98(3) ?
C2 C1 . 1.392(4) ?
C2 H2 . .97(3) ?
